data_2221732
loop_
_publ_author_name
'Li, Quan-Jun'
'Ma, Jian-Fang'
'Liu, Jie'
'Han, Ting-Ting'

_publ_section_title
'[\m-10,21-Dimethyl-3,6,14,17-tetraazatricyclo[17.3.1.1^8,12^]tetracosa-1(23),8(24),9,11,19,21-hexaene-23,24-diolato-\k^8^<i>N</i>^3^,<i>N</i>^6^,<i>O</i>^23^,<i>O</i>^24^:<i>N</i>^14^,<i>N</i>^17^,<i>O</i>^23^,<i>O</i>^24^]bis[(nitrato-\k^2^<i>O</i>,<i>O</i>')nickel(II)]'
_journal_coeditor_code HY2188
_journal_issue 5
_journal_name_full 'Acta Crystallographica Section E'
_journal_page_first m522
_journal_paper_doi 10.1107/S1600536809010174
_journal_volume 65
_journal_year 2009
_chemical_formula_iupac '[Ni2 (C22 H30 N4 O2) (N O3)2]'
_chemical_formula_moiety 'C22 H30 N6 Ni2 O8'
_chemical_formula_sum 'C22 H30 N6 Ni2 O8'
_chemical_formula_weight 623.90
_chemical_name_systematic
;[\m-10,21-Dimethyl-3,6,14,17-tetraazatricyclo[17.3.1.1^8,12^]tetracosa-
1(23),8(24),9,11,19,21-hexaene-23,24-diolato-
\k^8^<i>N</i>^3^,<i>N</i>^6^,<i>O</i>^23^,<i>O</i>^24^:<i>N</i>^14^,
<i>N</i>^17^,<i>O</i>^23^,<i>O</i>^24^]bis[(nitrato-
\k^2^<i>O</i>,<i>O</i>')nickel(II)]
;
_space_group_IT_number 148
_symmetry_cell_setting trigonal
_symmetry_space_group_name_Hall '-R 3'
_symmetry_space_group_name_H-M 'R -3 :H'
_atom_sites_solution_hydrogens geom
_atom_sites_solution_primary direct
_atom_sites_solution_secondary difmap
_audit_creation_method SHELXL-97
_cell_angle_alpha 90.00
_cell_angle_beta 90.00
_cell_angle_gamma 120.00
_cell_formula_units_Z 9
_cell_length_a 25.020(5)
_cell_length_b 25.020(5)
_cell_length_c 10.616(5)
_cell_measurement_reflns_used 3000
_cell_measurement_temperature 293(2)
_cell_measurement_theta_max 28.4
_cell_measurement_theta_min 2.4
_cell_volume 5755(3)
_computing_cell_refinement 'SAINT (Bruker, 2007)'
_computing_data_collection 'SMART (Bruker, 2007)'
_computing_data_reduction 'SAINT (Bruker, 2007)'
_computing_molecular_graphics 'SHELXTL (Sheldrick, 2008)'
_computing_publication_material 'SHELXL97 (Sheldrick, 2008)'
_computing_structure_refinement 'SHELXL97 (Sheldrick, 2008)'
_computing_structure_solution 'SHELXS97 (Sheldrick, 2008)'
_diffrn_ambient_temperature 293(2)
_diffrn_measured_fraction_theta_full 0.989
_diffrn_measured_fraction_theta_max 0.989
_diffrn_measurement_device_type 'Bruker APEX CCD'
_diffrn_measurement_method '\f and \w'
_diffrn_radiation_monochromator graphite
_diffrn_radiation_source 'fine-focus sealed tube'
_diffrn_radiation_type MoK\a
_diffrn_radiation_wavelength 0.71069
_diffrn_reflns_av_R_equivalents 0.1065
_diffrn_reflns_av_sigmaI/netI 0.0663
_diffrn_reflns_limit_h_max 29
_diffrn_reflns_limit_h_min -15
_diffrn_reflns_limit_k_max 23
_diffrn_reflns_limit_k_min -29
_diffrn_reflns_limit_l_max 12
_diffrn_reflns_limit_l_min -12
_diffrn_reflns_number 9432
_diffrn_reflns_theta_full 24.94
_diffrn_reflns_theta_max 24.94
_diffrn_reflns_theta_min 1.63
_diffrn_standards_number 0
_exptl_absorpt_coefficient_mu 1.531
_exptl_absorpt_correction_T_max 0.609
_exptl_absorpt_correction_T_min 0.495
_exptl_absorpt_correction_type multi-scan
_exptl_absorpt_process_details '(SADABS; Sheldrick, 1996)'
_exptl_crystal_colour green
_exptl_crystal_density_diffrn 1.620
_exptl_crystal_density_method 'not measured'
_exptl_crystal_description block
_exptl_crystal_F_000 2916
_exptl_crystal_size_max 0.40
_exptl_crystal_size_mid 0.30
_exptl_crystal_size_min 0.25
_refine_diff_density_max 1.062
_refine_diff_density_min -0.354
_refine_ls_extinction_method none
_refine_ls_goodness_of_fit_ref 1.026
_refine_ls_hydrogen_treatment mixed
_refine_ls_matrix_type full
_refine_ls_number_parameters 178
_refine_ls_number_reflns 2213
_refine_ls_number_restraints 1
_refine_ls_restrained_S_all 1.025
_refine_ls_R_factor_all 0.0573
_refine_ls_R_factor_gt 0.0425
_refine_ls_shift/su_max 0.007
_refine_ls_shift/su_mean 0.001
_refine_ls_structure_factor_coef Fsqd
_refine_ls_weighting_details 'calc w=1/[\s^2^(Fo^2^)+(0.066P)^2^] where P=(Fo^2^+2Fc^2^)/3'
_refine_ls_weighting_scheme calc
_refine_ls_wR_factor_gt 0.1077
_refine_ls_wR_factor_ref 0.1168
_reflns_number_gt 1745
_reflns_number_total 2213
_reflns_threshold_expression I>2\s(I)
_cod_data_source_file hy2188.cif
_cod_data_source_block I
_cod_depositor_comments
;
The following automatic conversions were performed:
'_symmetry_cell_setting' value 'Trigonal' changed to 'trigonal' according
to '/home/saulius/struct/CIF-dictionaries/cif_core.dic' dictionary named
'cif_core.dic' version 2.4.1 from 2010-06-29.

Automatic conversion script
Id: cif_fix_enum 1527 2010-12-29 10:47:43Z saulius 

The following automatic conversions were performed:

'_symmetry_cell_setting' value 'Trigonal' changed to 'trigonal'
according to /home/saulius/struct/CIF-dictionaries/cif_core.dic
dictionary named 'cif_core.dic' version 2.4.1 from 2010-06-29.

Automatic conversion script
Id: cif_fix_values 1715 2011-07-08 13:25:40Z adriana 
;
_cod_original_sg_symbol_H-M 'R -3'
_cod_database_code 2221732
_cod_database_fobs_code 2221732

loop_
_symmetry_equiv_pos_as_xyz
'x, y, z'
'-y, x-y, z'
'-x+y, -x, z'
'x+2/3, y+1/3, z+1/3'
'-y+2/3, x-y+1/3, z+1/3'
'-x+y+2/3, -x+1/3, z+1/3'
'x+1/3, y+2/3, z+2/3'
'-y+1/3, x-y+2/3, z+2/3'
'-x+y+1/3, -x+2/3, z+2/3'
'-x, -y, -z'
'y, -x+y, -z'
'x-y, x, -z'
'-x+2/3, -y+1/3, -z+1/3'
'y+2/3, -x+y+1/3, -z+1/3'
'x-y+2/3, x+1/3, -z+1/3'
'-x+1/3, -y+2/3, -z+2/3'
'y+1/3, -x+y+2/3, -z+2/3'
'x-y+1/3, x+2/3, -z+2/3'

loop_
_atom_site_type_symbol
_atom_site_label
_atom_site_fract_x
_atom_site_fract_y
_atom_site_fract_z
_atom_site_U_iso_or_equiv
_atom_site_adp_type
_atom_site_calc_flag
_atom_site_refinement_flags
_atom_site_occupancy
_atom_site_disorder_assembly
_atom_site_disorder_group
Ni Ni1 0.355561(19) 0.13534(2) 0.25357(4) 0.03150(19) Uani d . 1 . .
C C1 0.04882(19) -0.0620(2) 0.3314(4) 0.0658(13) Uani d . 1 . .
H H1A 0.0488 -0.0770 0.4147 0.099 Uiso calc R 1 . .
H H1B 0.0372 -0.0948 0.2717 0.099 Uiso calc R 1 . .
H H1C 0.0199 -0.0475 0.3276 0.099 Uiso calc R 1 . .
C C2 0.11262(17) -0.00973(17) 0.3005(3) 0.0431(9) Uani d . 1 . .
C C3 0.12561(16) 0.01995(17) 0.1862(3) 0.0410(9) Uani d . 1 . .
H H3 0.0947 0.0056 0.1255 0.049 Uiso calc R 1 . .
C C4 0.18315(15) 0.07079(16) 0.1570(3) 0.0353(8) Uani d . 1 . .
C C5 0.22847(15) 0.09460(15) 0.2510(3) 0.0347(8) Uani d . 1 . .
C C6 0.16018(17) 0.01062(17) 0.3868(3) 0.0446(9) Uani d . 1 . .
H H6 0.1536 -0.0111 0.4617 0.054 Uiso calc R 1 . .
C C7 0.21738(16) 0.06230(16) 0.3656(3) 0.0374(8) Uani d . 1 . .
C C8 0.26663(17) 0.08766(18) 0.4652(3) 0.0443(9) Uani d . 1 . .
H H8A 0.2746 0.1284 0.4892 0.053 Uiso calc R 1 . .
H H8B 0.2515 0.0614 0.5391 0.053 Uiso calc R 1 . .
C C9 0.37778(18) 0.13034(17) 0.5104(3) 0.0430(9) Uani d . 1 . .
H H9A 0.4112 0.1221 0.4949 0.052 Uiso calc R 1 . .
H H9B 0.3646 0.1196 0.5972 0.052 Uiso calc R 1 . .
C C10 0.40046(18) 0.19842(17) 0.4892(3) 0.0421(9) Uani d . 1 . .
H H10A 0.3704 0.2085 0.5224 0.050 Uiso calc R 1 . .
H H10B 0.4390 0.2230 0.5342 0.050 Uiso calc R 1 . .
C C11 0.47350(15) 0.23666(16) 0.3077(3) 0.0383(8) Uani d . 1 . .
H H11A 0.4824 0.2031 0.3091 0.046 Uiso calc R 1 . .
H H11B 0.5022 0.2685 0.3644 0.046 Uiso calc R 1 . .
N N1 0.32528(14) 0.09201(14) 0.4244(3) 0.0377(7) Uani d . 1 . .
N N2 0.41009(14) 0.21377(13) 0.3532(2) 0.0355(7) Uani d D 1 . .
N N3 0.37310(14) 0.05216(15) 0.1596(3) 0.0479(8) Uani d . 1 . .
O O1 0.28230(10) 0.14687(10) 0.23716(19) 0.0342(5) Uani d . 1 . .
O O2 0.41509(12) 0.09599(12) 0.2220(2) 0.0455(6) Uani d . 1 . .
O O3 0.32302(12) 0.05220(12) 0.1480(2) 0.0459(6) Uani d . 1 . .
O O4 0.38022(15) 0.01126(15) 0.1141(4) 0.0853(11) Uani d . 1 . .
H HN1 0.320(3) 0.055(3) 0.423(6) 0.128 Uiso d . 1 . .
H HN2 0.401(3) 0.242(2) 0.336(6) 0.128 Uiso d D 1 . .

loop_
_atom_site_aniso_label
_atom_site_aniso_U_11
_atom_site_aniso_U_22
_atom_site_aniso_U_33
_atom_site_aniso_U_12
_atom_site_aniso_U_13
_atom_site_aniso_U_23
Ni1 0.0299(3) 0.0299(3) 0.0353(3) 0.0154(2) -0.00202(16) 0.00065(16)
C1 0.041(3) 0.060(3) 0.081(3) 0.014(2) 0.014(2) 0.004(2)
C2 0.037(2) 0.035(2) 0.052(2) 0.0137(17) 0.0119(16) -0.0027(16)
C3 0.033(2) 0.038(2) 0.055(2) 0.0200(18) -0.0023(16) -0.0069(16)
C4 0.0299(19) 0.0322(19) 0.0451(18) 0.0165(16) 0.0011(14) -0.0002(14)
C5 0.0322(19) 0.033(2) 0.0424(18) 0.0193(17) 0.0038(14) -0.0001(14)
C6 0.044(2) 0.042(2) 0.049(2) 0.022(2) 0.0114(17) 0.0067(16)
C7 0.037(2) 0.037(2) 0.0402(18) 0.0193(17) 0.0053(15) 0.0017(14)
C8 0.043(2) 0.051(2) 0.0380(18) 0.024(2) 0.0040(15) 0.0054(16)
C9 0.047(2) 0.045(2) 0.0366(18) 0.0226(19) -0.0053(15) 0.0029(15)
C10 0.048(2) 0.043(2) 0.0359(18) 0.0227(19) -0.0046(15) -0.0049(15)
C11 0.033(2) 0.034(2) 0.049(2) 0.0181(17) -0.0105(15) -0.0059(15)
N1 0.0404(18) 0.0370(18) 0.0381(14) 0.0211(16) -0.0010(12) 0.0024(13)
N2 0.0366(17) 0.0327(17) 0.0383(15) 0.0182(15) -0.0035(12) -0.0001(12)
N3 0.0349(19) 0.040(2) 0.067(2) 0.0180(16) -0.0012(15) -0.0111(16)
O1 0.0289(13) 0.0311(13) 0.0408(12) 0.0137(11) -0.0007(10) 0.0025(10)
O2 0.0341(14) 0.0377(15) 0.0634(16) 0.0171(13) -0.0070(12) -0.0076(12)
O3 0.0329(15) 0.0434(16) 0.0570(15) 0.0159(13) -0.0059(11) -0.0075(11)
O4 0.058(2) 0.062(2) 0.139(3) 0.0324(18) -0.0003(19) -0.048(2)

loop_
_atom_type_symbol
_atom_type_description
_atom_type_scat_dispersion_real
_atom_type_scat_dispersion_imag
_atom_type_scat_source
C C 0.0033 0.0016 'International Tables Vol C Tables 4.2.6.8 and 6.1.1.4'
H H 0.0000 0.0000 'International Tables Vol C Tables 4.2.6.8 and 6.1.1.4'
N N 0.0061 0.0033 'International Tables Vol C Tables 4.2.6.8 and 6.1.1.4'
O O 0.0106 0.0060 'International Tables Vol C Tables 4.2.6.8 and 6.1.1.4'
Ni Ni 0.3393 1.1124 'International Tables Vol C Tables 4.2.6.8 and 6.1.1.4'

loop_
_geom_angle_atom_site_label_1
_geom_angle_atom_site_label_2
_geom_angle_atom_site_label_3
_geom_angle_site_symmetry_1
_geom_angle_site_symmetry_3
_geom_angle
_geom_angle_publ_flag
O1 Ni1 O1 . 13 84.17(9) ?
O1 Ni1 N2 . . 97.29(10) ?
O1 Ni1 N2 13 . 87.95(10) ?
O1 Ni1 N1 . . 91.74(10) ?
O1 Ni1 N1 13 . 172.81(10) ?
N2 Ni1 N1 . . 86.72(12) ?
O1 Ni1 O3 . . 99.46(9) ?
O1 Ni1 O3 13 . 91.39(10) ?
N2 Ni1 O3 . . 163.09(11) ?
N1 Ni1 O3 . . 95.11(11) ?
O1 Ni1 O2 . . 158.83(9) ?
O1 Ni1 O2 13 . 92.93(9) ?
N2 Ni1 O2 . . 103.57(11) ?
N1 Ni1 O2 . . 92.99(11) ?
O3 Ni1 O2 . . 59.57(10) ?
O1 Ni1 Ni1 . 13 42.16(6) ?
O1 Ni1 Ni1 13 13 42.01(6) ?
N2 Ni1 Ni1 . 13 93.51(8) ?
N1 Ni1 Ni1 . 13 133.62(9) ?
O3 Ni1 Ni1 . 13 97.29(7) ?
O2 Ni1 Ni1 . 13 131.44(7) ?
C2 C1 H1A . . 109.5 ?
C2 C1 H1B . . 109.5 ?
H1A C1 H1B . . 109.5 ?
C2 C1 H1C . . 109.5 ?
H1A C1 H1C . . 109.5 ?
H1B C1 H1C . . 109.5 ?
C3 C2 C6 . . 117.3(3) ?
C3 C2 C1 . . 121.5(4) ?
C6 C2 C1 . . 121.2(4) ?
C2 C3 C4 . . 123.0(3) ?
C2 C3 H3 . . 118.5 ?
C4 C3 H3 . . 118.5 ?
C3 C4 C5 . . 118.4(3) ?
C3 C4 C11 . 13 118.1(3) ?
C5 C4 C11 . 13 123.5(3) ?
O1 C5 C4 . . 122.9(3) ?
O1 C5 C7 . . 118.0(3) ?
C4 C5 C7 . . 119.1(3) ?
C2 C6 C7 . . 122.2(3) ?
C2 C6 H6 . . 118.9 ?
C7 C6 H6 . . 118.9 ?
C6 C7 C5 . . 119.4(3) ?
C6 C7 C8 . . 121.7(3) ?
C5 C7 C8 . . 118.7(3) ?
N1 C8 C7 . . 113.5(3) ?
N1 C8 H8A . . 108.9 ?
C7 C8 H8A . . 108.9 ?
N1 C8 H8B . . 108.9 ?
C7 C8 H8B . . 108.9 ?
H8A C8 H8B . . 107.7 ?
N1 C9 C10 . . 110.3(3) ?
N1 C9 H9A . . 109.6 ?
C10 C9 H9A . . 109.6 ?
N1 C9 H9B . . 109.6 ?
C10 C9 H9B . . 109.6 ?
H9A C9 H9B . . 108.1 ?
N2 C10 C9 . . 110.8(3) ?
N2 C10 H10A . . 109.5 ?
C9 C10 H10A . . 109.5 ?
N2 C10 H10B . . 109.5 ?
C9 C10 H10B . . 109.5 ?
H10A C10 H10B . . 108.1 ?
N2 C11 C4 . 13 112.7(3) ?
N2 C11 H11A . . 109.0 ?
C4 C11 H11A 13 . 109.0 ?
N2 C11 H11B . . 109.0 ?
C4 C11 H11B 13 . 109.0 ?
H11A C11 H11B . . 107.8 ?
C8 N1 C9 . . 113.0(3) ?
C8 N1 Ni1 . . 112.8(2) ?
C9 N1 Ni1 . . 103.2(2) ?
C8 N1 HN1 . . 108(4) ?
C9 N1 HN1 . . 108(4) ?
Ni1 N1 HN1 . . 112(4) ?
C11 N2 C10 . . 115.1(3) ?
C11 N2 Ni1 . . 106.0(2) ?
C10 N2 Ni1 . . 108.2(2) ?
C11 N2 HN2 . . 107(4) ?
C10 N2 HN2 . . 110(4) ?
Ni1 N2 HN2 . . 110(4) ?
O4 N3 O3 . . 121.5(3) ?
O4 N3 O2 . . 121.9(3) ?
O3 N3 O2 . . 116.6(3) ?
C5 O1 Ni1 . . 113.40(19) ?
C5 O1 Ni1 . 13 125.52(19) ?
Ni1 O1 Ni1 . 13 95.83(9) ?
N3 O2 Ni1 . . 90.8(2) ?
N3 O3 Ni1 . . 93.11(19) ?

loop_
_geom_bond_atom_site_label_1
_geom_bond_atom_site_label_2
_geom_bond_site_symmetry_2
_geom_bond_distance
_geom_bond_publ_flag
Ni1 O1 . 2.000(2) y
Ni1 O1 13 2.006(2) y
Ni1 N2 . 2.038(3) y
Ni1 N1 . 2.054(3) y
Ni1 O3 . 2.134(3) y
Ni1 O2 . 2.183(3) y
Ni1 Ni1 13 2.9737(10) ?
C1 C2 . 1.510(5) ?
C1 H1A . 0.9600 ?
C1 H1B . 0.9600 ?
C1 H1C . 0.9600 ?
C2 C3 . 1.374(5) ?
C2 C6 . 1.382(5) ?
C3 C4 . 1.398(5) ?
C3 H3 . 0.9300 ?
C4 C5 . 1.400(5) ?
C4 C11 13 1.505(5) ?
C5 O1 . 1.336(4) ?
C5 C7 . 1.408(5) ?
C6 C7 . 1.386(5) ?
C6 H6 . 0.9300 ?
C7 C8 . 1.502(5) ?
C8 N1 . 1.481(5) ?
C8 H8A . 0.9700 ?
C8 H8B . 0.9700 ?
C9 N1 . 1.489(4) ?
C9 C10 . 1.519(5) ?
C9 H9A . 0.9700 ?
C9 H9B . 0.9700 ?
C10 N2 . 1.483(4) ?
C10 H10A . 0.9700 ?
C10 H10B . 0.9700 ?
C11 N2 . 1.473(4) ?
C11 C4 13 1.505(5) ?
C11 H11A . 0.9700 ?
C11 H11B . 0.9700 ?
N1 HN1 . 0.87(6) ?
N2 HN2 . 0.86(6) ?
N3 O4 . 1.223(4) ?
N3 O3 . 1.260(4) ?
N3 O2 . 1.262(4) ?

loop_
_geom_torsion_atom_site_label_1
_geom_torsion_atom_site_label_2
_geom_torsion_atom_site_label_3
_geom_torsion_atom_site_label_4
_geom_torsion_site_symmetry_1
_geom_torsion_site_symmetry_2
_geom_torsion_site_symmetry_3
_geom_torsion_site_symmetry_4
_geom_torsion
_geom_torsion_publ_flag
C6 C2 C3 C4 . . . . -3.1(5) ?
C1 C2 C3 C4 . . . . 176.2(4) ?
C2 C3 C4 C5 . . . . -3.7(5) ?
C2 C3 C4 C11 . . . 13 175.9(3) ?
C3 C4 C5 O1 . . . . -172.4(3) ?
C11 C4 C5 O1 13 . . . 8.1(5) ?
C3 C4 C5 C7 . . . . 7.8(5) ?
C11 C4 C5 C7 13 . . . -171.7(3) ?
C3 C2 C6 C7 . . . . 5.8(5) ?
C1 C2 C6 C7 . . . . -173.5(4) ?
C2 C6 C7 C5 . . . . -1.7(5) ?
C2 C6 C7 C8 . . . . 173.8(3) ?
O1 C5 C7 C6 . . . . 174.9(3) ?
C4 C5 C7 C6 . . . . -5.2(5) ?
O1 C5 C7 C8 . . . . -0.7(5) ?
C4 C5 C7 C8 . . . . 179.1(3) ?
C6 C7 C8 N1 . . . . 123.4(4) ?
C5 C7 C8 N1 . . . . -61.0(4) ?
N1 C9 C10 N2 . . . . -48.9(4) ?
C7 C8 N1 C9 . . . . 166.4(3) ?
C7 C8 N1 Ni1 . . . . 49.9(4) ?
C10 C9 N1 C8 . . . . -76.0(4) ?
C10 C9 N1 Ni1 . . . . 46.1(3) ?
N2 Ni1 N1 C8 . . . . 96.4(2) ?
O3 Ni1 N1 C8 . . . . -100.4(2) ?
O2 Ni1 N1 C8 . . . . -160.1(2) ?
Ni1 Ni1 N1 C8 13 . . . 4.7(3) ?
N2 Ni1 N1 C9 . . . . -25.8(2) ?
O3 Ni1 N1 C9 . . . . 137.3(2) ?
O2 Ni1 N1 C9 . . . . 77.6(2) ?
Ni1 Ni1 N1 C9 13 . . . -117.5(2) ?
C4 C11 N2 C10 13 . . . -169.3(3) ?
C4 C11 N2 Ni1 13 . . . 71.2(3) ?
C9 C10 N2 C11 . . . . -94.0(4) ?
C9 C10 N2 Ni1 . . . . 24.3(4) ?
O1 Ni1 N2 C11 . . . . -143.54(19) ?
O1 Ni1 N2 C11 13 . . . -59.7(2) ?
N1 Ni1 N2 C11 . . . . 125.1(2) ?
O3 Ni1 N2 C11 . . . . 28.3(5) ?
O2 Ni1 N2 C11 . . . . 32.8(2) ?
Ni1 Ni1 N2 C11 13 . . . -101.34(19) ?
O1 Ni1 N2 C10 . . . . 92.5(2) ?
O1 Ni1 N2 C10 13 . . . 176.3(2) ?
N1 Ni1 N2 C10 . . . . 1.1(2) ?
O3 Ni1 N2 C10 . . . . -95.6(4) ?
O2 Ni1 N2 C10 . . . . -91.1(2) ?
Ni1 Ni1 N2 C10 13 . . . 134.7(2) ?
C4 C5 O1 Ni1 . . . . -120.4(3) ?
C7 C5 O1 Ni1 . . . . 59.4(3) ?
C4 C5 O1 Ni1 . . . 13 -4.0(4) ?
C7 C5 O1 Ni1 . . . 13 175.8(2) ?
O1 Ni1 O1 C5 13 . . . 132.9(2) ?
N2 Ni1 O1 C5 . . . . -139.9(2) ?
N1 Ni1 O1 C5 . . . . -53.0(2) ?
O3 Ni1 O1 C5 . . . . 42.4(2) ?
O2 Ni1 O1 C5 . . . . 49.8(3) ?
Ni1 Ni1 O1 C5 13 . . . 132.9(2) ?
O1 Ni1 O1 Ni1 13 . . 13 0.0 ?
N2 Ni1 O1 Ni1 . . . 13 87.17(11) ?
N1 Ni1 O1 Ni1 . . . 13 174.08(11) ?
O3 Ni1 O1 Ni1 . . . 13 -90.44(10) ?
O2 Ni1 O1 Ni1 . . . 13 -83.0(3) ?
O4 N3 O2 Ni1 . . . . -179.5(4) ?
O3 N3 O2 Ni1 . . . . -0.4(3) ?
O1 Ni1 O2 N3 . . . . -8.2(4) ?
O1 Ni1 O2 N3 13 . . . -89.6(2) ?
N2 Ni1 O2 N3 . . . . -178.2(2) ?
N1 Ni1 O2 N3 . . . . 94.4(2) ?
O3 Ni1 O2 N3 . . . . 0.24(19) ?
Ni1 Ni1 O2 N3 13 . . . -71.0(2) ?
O4 N3 O3 Ni1 . . . . 179.5(4) ?
O2 N3 O3 Ni1 . . . . 0.4(3) ?
O1 Ni1 O3 N3 . . . . 176.7(2) ?
O1 Ni1 O3 N3 13 . . . 92.3(2) ?
N2 Ni1 O3 N3 . . . . 4.8(5) ?
N1 Ni1 O3 N3 . . . . -90.7(2) ?
O2 Ni1 O3 N3 . . . . -0.24(19) ?
Ni1 Ni1 O3 N3 13 . . . 134.08(19) ?
